data_7054417
loop_
_publ_author_name
'\"Onal, Emel'
'Yerli, Yusuf'
'Cosut, Bunyemin'
'Pilet, Guillaume'
'Ahsen, Vefa'
'Luneau, Dominique'
'Hirel, Catherine'

_publ_section_title
;
 Nitronyl and imino nitroxide free radicals as precursors of magnetic
 phthalocyanine and porphyrin building blocks
;
_journal_issue 9
_journal_name_full 'New Journal of Chemistry'
_journal_page_first 4440
_journal_paper_doi 10.1039/C4NJ00574K
_journal_volume 38
_journal_year 2014
_chemical_formula_sum 'C14 H15 Br N3 O2'
_chemical_formula_weight 337.20
_chemical_name_systematic
;
 ?
;
_space_group_IT_number 14
_symmetry_cell_setting monoclinic
_symmetry_space_group_name_Hall '-P 2ybc'
_symmetry_space_group_name_H-M 'P 1 21/c 1'
_atom_sites_solution_hydrogens geom
_atom_sites_solution_primary direct
_atom_sites_solution_secondary difmap
_audit_creation_method SHELXL-97
_cell_angle_alpha 90.00
_cell_angle_beta 101.259(3)
_cell_angle_gamma 90.00
_cell_formula_units_Z 4
_cell_length_a 7.4256(10)
_cell_length_b 16.678(3)
_cell_length_c 11.512(2)
_cell_measurement_reflns_used 2887
_cell_measurement_temperature 150(2)
_cell_measurement_theta_max 26.2960
_cell_measurement_theta_min 3.2910
_cell_volume 1398.3(4)
_computing_cell_refinement 'CrysAlisPro, Agilent Technologies'
_computing_data_collection 'CrysAlisPro, Agilent Technologies'
_computing_data_reduction 'CrysAlisPro, Agilent Technologies'
_computing_molecular_graphics 'Ortep-3 for Windows (Farrugia, 1997)'
_computing_publication_material 'WinGX  (Farrugia, 1999)'
_computing_structure_refinement 'SHELXL-97 (Sheldrick, 2008)'
_computing_structure_solution 'SIR97 (Altomare et al., 1999)'
_diffrn_ambient_temperature 150(2)
_diffrn_detector_area_resol_mean 8.2634
_diffrn_measured_fraction_theta_full 0.987
_diffrn_measured_fraction_theta_max 0.987
_diffrn_measurement_device_type 'Xcalibur, Onyx'
_diffrn_radiation_monochromator graphite
_diffrn_radiation_source 'fine-focus sealed tube'
_diffrn_radiation_type MoK\a
_diffrn_radiation_wavelength 0.71073
_diffrn_reflns_av_R_equivalents 0.0540
_diffrn_reflns_av_sigmaI/netI 0.0467
_diffrn_reflns_limit_h_max 9
_diffrn_reflns_limit_h_min -9
_diffrn_reflns_limit_k_max 21
_diffrn_reflns_limit_k_min -21
_diffrn_reflns_limit_l_max 14
_diffrn_reflns_limit_l_min -14
_diffrn_reflns_number 12503
_diffrn_reflns_theta_full 27.47
_diffrn_reflns_theta_max 27.47
_diffrn_reflns_theta_min 2.18
_exptl_absorpt_coefficient_mu 2.945
_exptl_absorpt_correction_type none
_exptl_crystal_colour green
_exptl_crystal_density_diffrn 1.602
_exptl_crystal_density_method 'not measured'
_exptl_crystal_description needle
_exptl_crystal_F_000 684
_exptl_crystal_size_max 0.639
_exptl_crystal_size_mid 0.094
_exptl_crystal_size_min 0.058
_refine_diff_density_max 0.670
_refine_diff_density_min -0.686
_refine_diff_density_rms 0.096
_refine_ls_extinction_method none
_refine_ls_goodness_of_fit_ref 1.047
_refine_ls_hydrogen_treatment constr
_refine_ls_matrix_type full
_refine_ls_number_parameters 181
_refine_ls_number_reflns 3159
_refine_ls_number_restraints 0
_refine_ls_restrained_S_all 1.047
_refine_ls_R_factor_all 0.0434
_refine_ls_R_factor_gt 0.0365
_refine_ls_shift/su_max 0.001
_refine_ls_shift/su_mean 0.000
_refine_ls_structure_factor_coef Fsqd
_refine_ls_weighting_details 'calc w=1/[\s^2^(Fo^2^)+(0.0383P)^2^+1.5220P] where P=(Fo^2^+2Fc^2^)/3'
_refine_ls_weighting_scheme calc
_refine_ls_wR_factor_gt 0.0909
_refine_ls_wR_factor_ref 0.0944
_reflns_number_gt 2748
_reflns_number_total 3159
_reflns_threshold_expression >2\s(I)
_cod_duplicate_entry 7054278
_cod_data_source_file c4nj00574k2.cif
_cod_data_source_block 4'
_cod_original_cell_volume 1398.2(4)
_cod_original_sg_symbol_H-M 'P 21/c'
_cod_database_code 7054417

loop_
_symmetry_equiv_pos_as_xyz
'x, y, z'
'-x, y+1/2, -z+1/2'
'-x, -y, -z'
'x, -y-1/2, z-1/2'

loop_
_atom_site_label
_atom_site_type_symbol
_atom_site_fract_x
_atom_site_fract_y
_atom_site_fract_z
_atom_site_U_iso_or_equiv
_atom_site_adp_type
_atom_site_occupancy
_atom_site_symmetry_multiplicity
_atom_site_calc_flag
_atom_site_refinement_flags
O1 O 0.2899(3) 0.01724(11) 0.07725(18) 0.0298(4) Uani 1 1 d .
O2 O 0.1943(3) -0.17469(11) 0.35092(16) 0.0342(5) Uani 1 1 d .
N1 N 0.2562(3) -0.04802(12) 0.12629(18) 0.0197(4) Uani 1 1 d .
N2 N 0.2059(3) -0.13845(12) 0.25496(18) 0.0210(4) Uani 1 1 d .
N3 N 0.3348(4) 0.23183(15) 0.6657(2) 0.0333(6) Uani 1 1 d .
C1 C 0.2411(3) -0.12554(14) 0.0576(2) 0.0197(5) Uani 1 1 d .
C2 C 0.1436(4) -0.17857(15) 0.1368(2) 0.0209(5) Uani 1 1 d .
C3 C 0.4364(4) -0.15121(17) 0.0530(3) 0.0292(6) Uani 1 1 d .
H3A H 0.5043 -0.1592 0.1320 0.044 Uiso 1 1 calc R
H3B H 0.4946 -0.1103 0.0147 0.044 Uiso 1 1 calc R
H3C H 0.4333 -0.2004 0.0092 0.044 Uiso 1 1 calc R
C4 C 0.1307(4) -0.11246(18) -0.0670(2) 0.0310(6) Uani 1 1 d .
H4A H 0.0081 -0.0963 -0.0626 0.047 Uiso 1 1 calc R
H4B H 0.1265 -0.1615 -0.1112 0.047 Uiso 1 1 calc R
H4C H 0.1879 -0.0714 -0.1056 0.047 Uiso 1 1 calc R
C5 C -0.0660(4) -0.17013(18) 0.1094(2) 0.0304(6) Uani 1 1 d .
H5A H -0.0983 -0.1143 0.1058 0.046 Uiso 1 1 calc R
H5B H -0.1163 -0.1958 0.1706 0.046 Uiso 1 1 calc R
H5C H -0.1145 -0.1950 0.0346 0.046 Uiso 1 1 calc R
C6 C 0.2005(5) -0.26622(16) 0.1432(3) 0.0317(6) Uani 1 1 d .
H6A H 0.3321 -0.2699 0.1604 0.048 Uiso 1 1 calc R
H6B H 0.1536 -0.2917 0.0686 0.048 Uiso 1 1 calc R
H6C H 0.1518 -0.2925 0.2045 0.048 Uiso 1 1 calc R
C7 C 0.2482(3) -0.06047(14) 0.2416(2) 0.0184(5) Uani 1 1 d .
C8 C 0.2720(3) 0.00118(14) 0.3343(2) 0.0181(5) Uani 1 1 d .
C9 C 0.3103(3) 0.08086(15) 0.3086(2) 0.0211(5) Uani 1 1 d .
H9 H 0.3244 0.0947 0.2326 0.025 Uiso 1 1 calc R
C10 C 0.3268(4) 0.13862(15) 0.3954(2) 0.0232(5) Uani 1 1 d .
H10 H 0.3530 0.1912 0.3775 0.028 Uiso 1 1 calc R
C11 C 0.3050(3) 0.11945(15) 0.5100(2) 0.0205(5) Uani 1 1 d .
C12 C 0.2676(3) 0.04017(15) 0.5353(2) 0.0186(5) Uani 1 1 d .
C13 C 0.2513(3) -0.01886(14) 0.4493(2) 0.0200(5) Uani 1 1 d .
H13 H 0.2268 -0.0715 0.4677 0.024 Uiso 1 1 calc R
C14 C 0.3223(3) 0.18253(16) 0.6002(2) 0.0228(5) Uani 1 1 d .
Br1 Br 0.24038(4) 0.011591(16) 0.68953(2) 0.02645(11) Uani 1 1 d .

loop_
_atom_site_aniso_label
_atom_site_aniso_U_11
_atom_site_aniso_U_22
_atom_site_aniso_U_33
_atom_site_aniso_U_23
_atom_site_aniso_U_13
_atom_site_aniso_U_12
O1 0.0457(12) 0.0197(9) 0.0259(10) 0.0057(8) 0.0112(9) -0.0005(8)
O2 0.0664(14) 0.0202(9) 0.0177(9) 0.0023(7) 0.0122(9) -0.0087(9)
N1 0.0251(11) 0.0169(10) 0.0172(10) 0.0019(8) 0.0046(8) 0.0011(8)
N2 0.0300(11) 0.0177(10) 0.0154(10) 0.0008(8) 0.0050(9) -0.0028(8)
N3 0.0441(15) 0.0280(12) 0.0270(12) 0.0007(10) 0.0048(11) 0.0013(10)
C1 0.0250(12) 0.0182(11) 0.0160(11) 0.0013(9) 0.0044(9) 0.0021(9)
C2 0.0281(13) 0.0195(12) 0.0152(11) -0.0027(9) 0.0051(10) -0.0031(10)
C3 0.0298(14) 0.0301(14) 0.0302(14) 0.0029(12) 0.0122(12) 0.0058(11)
C4 0.0423(16) 0.0308(14) 0.0179(12) 0.0025(11) 0.0007(11) 0.0035(12)
C5 0.0300(14) 0.0364(15) 0.0256(13) -0.0080(12) 0.0069(11) -0.0085(12)
C6 0.0550(19) 0.0174(12) 0.0249(13) -0.0012(11) 0.0131(13) -0.0027(12)
C7 0.0205(11) 0.0187(11) 0.0159(11) 0.0028(9) 0.0035(9) -0.0008(9)
C8 0.0167(11) 0.0170(11) 0.0195(12) 0.0011(9) 0.0009(9) 0.0001(8)
C9 0.0247(12) 0.0191(12) 0.0192(12) 0.0030(9) 0.0036(10) 0.0000(9)
C10 0.0270(13) 0.0173(11) 0.0245(13) 0.0014(10) 0.0030(10) -0.0010(10)
C11 0.0188(11) 0.0187(11) 0.0222(12) -0.0015(10) -0.0001(9) 0.0018(9)
C12 0.0167(11) 0.0226(12) 0.0158(11) 0.0013(9) 0.0016(9) 0.0008(9)
C13 0.0207(12) 0.0182(11) 0.0207(12) 0.0024(9) 0.0030(10) -0.0016(9)
C14 0.0249(13) 0.0248(13) 0.0183(12) 0.0061(10) 0.0032(10) 0.0017(10)
Br1 0.03380(17) 0.02745(16) 0.01886(15) 0.00169(10) 0.00697(11) -0.00025(10)

loop_
_atom_type_symbol
_atom_type_description
_atom_type_scat_dispersion_real
_atom_type_scat_dispersion_imag
_atom_type_scat_source
C C 0.0033 0.0016 'International Tables Vol C Tables 4.2.6.8 and 6.1.1.4'
H H 0.0000 0.0000 'International Tables Vol C Tables 4.2.6.8 and 6.1.1.4'
N N 0.0061 0.0033 'International Tables Vol C Tables 4.2.6.8 and 6.1.1.4'
O O 0.0106 0.0060 'International Tables Vol C Tables 4.2.6.8 and 6.1.1.4'
Br Br -0.2901 2.4595 'International Tables Vol C Tables 4.2.6.8 and 6.1.1.4'

loop_
_geom_angle_atom_site_label_1
_geom_angle_atom_site_label_2
_geom_angle_atom_site_label_3
_geom_angle
O1 N1 C7 127.9(2)
O1 N1 C1 120.1(2)
C7 N1 C1 111.65(19)
O2 N2 C7 127.6(2)
O2 N2 C2 120.7(2)
C7 N2 C2 111.17(19)
N1 C1 C4 110.0(2)
N1 C1 C3 106.6(2)
C4 C1 C3 110.4(2)
N1 C1 C2 100.16(18)
C4 C1 C2 114.1(2)
C3 C1 C2 114.7(2)
N2 C2 C6 110.5(2)
N2 C2 C5 105.4(2)
C6 C2 C5 111.1(2)
N2 C2 C1 100.47(18)
C6 C2 C1 114.9(2)
C5 C2 C1 113.5(2)
C1 C3 H3A 109.5
C1 C3 H3B 109.5
H3A C3 H3B 109.5
C1 C3 H3C 109.5
H3A C3 H3C 109.5
H3B C3 H3C 109.5
C1 C4 H4A 109.5
C1 C4 H4B 109.5
H4A C4 H4B 109.5
C1 C4 H4C 109.5
H4A C4 H4C 109.5
H4B C4 H4C 109.5
C2 C5 H5A 109.5
C2 C5 H5B 109.5
H5A C5 H5B 109.5
C2 C5 H5C 109.5
H5A C5 H5C 109.5
H5B C5 H5C 109.5
C2 C6 H6A 109.5
C2 C6 H6B 109.5
H6A C6 H6B 109.5
C2 C6 H6C 109.5
H6A C6 H6C 109.5
H6B C6 H6C 109.5
N2 C7 N1 108.3(2)
N2 C7 C8 126.0(2)
N1 C7 C8 125.6(2)
C9 C8 C13 119.3(2)
C9 C8 C7 120.7(2)
C13 C8 C7 120.0(2)
C10 C9 C8 120.2(2)
C10 C9 H9 119.9
C8 C9 H9 119.9
C9 C10 C11 121.0(2)
C9 C10 H10 119.5
C11 C10 H10 119.5
C12 C11 C10 118.7(2)
C12 C11 C14 121.7(2)
C10 C11 C14 119.6(2)
C13 C12 C11 121.2(2)
C13 C12 Br1 118.87(19)
C11 C12 Br1 119.94(19)
C12 C13 C8 119.7(2)
C12 C13 H13 120.2
C8 C13 H13 120.2
N3 C14 C11 177.9(3)

loop_
_geom_bond_atom_site_label_1
_geom_bond_atom_site_label_2
_geom_bond_distance
O1 N1 1.273(3)
O2 N2 1.277(3)
N1 C7 1.356(3)
N1 C1 1.508(3)
N2 C7 1.354(3)
N2 C2 1.506(3)
N3 C14 1.107(3)
C1 C4 1.522(3)
C1 C3 1.523(4)
C1 C2 1.548(3)
C2 C6 1.520(3)
C2 C5 1.533(4)
C3 H3A 0.9600
C3 H3B 0.9600
C3 H3C 0.9600
C4 H4A 0.9600
C4 H4B 0.9600
C4 H4C 0.9600
C5 H5A 0.9600
C5 H5B 0.9600
C5 H5C 0.9600
C6 H6A 0.9600
C6 H6B 0.9600
C6 H6C 0.9600
C7 C8 1.468(3)
C8 C9 1.403(3)
C8 C13 1.402(4)
C9 C10 1.376(4)
C9 H9 0.9300
C10 C11 1.397(4)
C10 H10 0.9300
C11 C12 1.394(3)
C11 C14 1.467(4)
C12 C13 1.385(4)
C12 Br1 1.887(2)
C13 H13 0.9300
